data_7027959
loop_
_publ_author_name
'James, Stuart L.'
'Mingos, D. Michael P.'
'Xu, Xingling'
'White, Andrew J. P.'
'Williams, David J.'

_publ_section_title
;
 Orotate complexes of rhodium(I) and iridium(I): effect of coligand,
 counter ion, and solvent of crystallisation on association via
 complementary hydrogen bonding
;
_journal_issue 8
_journal_name_full 'Journal of the Chemical Society, Dalton Transactions'
_journal_page_first 1335
_journal_paper_doi 10.1039/a708205c
_journal_year 1998
_chemical_formula_sum 'C29 H50 N3 O4 Rh'
_chemical_formula_weight 607.63
_chemical_name_systematic
; 
 ? 
;
_space_group_IT_number 88
_symmetry_cell_setting tetragonal
_symmetry_space_group_name_Hall '-I 4ad'
_symmetry_space_group_name_H-M 'I 41/a :2'
_atom_sites_solution_hydrogens geom
_atom_sites_solution_primary direct
_atom_sites_solution_secondary difmap
_audit_creation_method SHELXL
_cell_angle_alpha 90.00
_cell_angle_beta 90.00
_cell_angle_gamma 90.00
_cell_formula_units_Z 16
_cell_length_a 20.2726(5)
_cell_length_b 20.2726(5)
_cell_length_c 30.435(3)
_cell_measurement_reflns_used 39
_cell_measurement_temperature 293(2)
_cell_measurement_theta_max 24.92
_cell_measurement_theta_min 11.06
_cell_volume 12508.1(13)
_computing_cell_refinement 'Siemens XSCANS'
_computing_data_collection 'Siemens XSCANS'
_computing_data_reduction 'Siemens SHELXTL'
_computing_molecular_graphics 'Siemens SHELXTL'
_computing_publication_material 'Siemens SHELXTL'
_computing_structure_refinement 'SHELXL-93 (Sheldrick, 1993)'
_computing_structure_solution 'SHELXS-86 (Sheldrick, 1990)'
_diffrn_ambient_temperature 293(2)
_diffrn_measurement_device 'Siemens P4'
_diffrn_measurement_method '\w scans'
_diffrn_radiation_monochromator graphite
_diffrn_radiation_source 'fine-focus sealed tube'
_diffrn_radiation_type CuK\a
_diffrn_radiation_wavelength 1.54178
_diffrn_reflns_av_R_equivalents 0.0340
_diffrn_reflns_av_sigmaI/netI 0.0734
_diffrn_reflns_limit_h_max 23
_diffrn_reflns_limit_h_min -21
_diffrn_reflns_limit_k_max 23
_diffrn_reflns_limit_k_min -18
_diffrn_reflns_limit_l_max 20
_diffrn_reflns_limit_l_min -35
_diffrn_reflns_number 5388
_diffrn_reflns_theta_max 63.00
_diffrn_reflns_theta_min 2.62
_diffrn_standards_interval_count 97
_diffrn_standards_number 3
_exptl_absorpt_coefficient_mu 4.691
_exptl_absorpt_correction_T_max 0.4791
_exptl_absorpt_correction_T_min 0.3529
_exptl_absorpt_correction_type Semi-empirical
_exptl_crystal_colour Yellow
_exptl_crystal_density_diffrn 1.291
_exptl_crystal_description Needles
_exptl_crystal_F_000 5152
_exptl_crystal_size_max 0.30
_exptl_crystal_size_mid 0.17
_exptl_crystal_size_min 0.13
_refine_diff_density_max 0.476
_refine_diff_density_min -0.387
_refine_diff_density_rms 0.067
_refine_ls_extinction_coef 0.000045(8)
_refine_ls_extinction_expression Fc^*^=kFc[1+0.001xFc^2^\l^3^/sin(2\q)]^-1/4^
_refine_ls_extinction_method SHELXL
_refine_ls_goodness_of_fit_all 1.080
_refine_ls_goodness_of_fit_obs 1.116
_refine_ls_matrix_type full
_refine_ls_number_parameters 347
_refine_ls_number_reflns 5054
_refine_ls_number_restraints 144
_refine_ls_restrained_S_all 1.085
_refine_ls_restrained_S_obs 1.100
_refine_ls_R_factor_all 0.1086
_refine_ls_R_factor_obs 0.0615
_refine_ls_shift/esd_max -0.004
_refine_ls_shift/esd_mean 0.000
_refine_ls_structure_factor_coef Fsqd
_refine_ls_weighting_details 'w=1/[\s^2^(Fo^2^)+(0.0499P)^2^+28.6032P] where P=(Fo^2^+2Fc^2^)/3'
_refine_ls_weighting_scheme calc
_refine_ls_wR_factor_all 0.1609
_refine_ls_wR_factor_obs 0.1296
_reflns_number_observed 3250
_reflns_number_total 5065
_reflns_observed_criterion >2sigma(I)
_cod_data_source_file c708205sup1.cif
_cod_data_source_block 1'
_cod_depositor_comments
;
The following automatic conversions were performed:

'_symmetry_cell_setting' value 'Tetragonal' changed to 'tetragonal'
according to /home/saulius/struct/CIF-dictionaries/cif_core.dic
dictionary named 'cif_core.dic' version 2.4.2 from 2011-04-26.

Automatic conversion script
Id: cif_fix_values 1891 2012-01-12 08:04:46Z andrius 

The following automatic conversions were performed:

'_refine_ls_weighting_scheme' value 'calc
w=1/[\s^2^(Fo^2^)+(0.0499P)^2^+28.6032P] where P=(Fo^2^+2Fc^2^)/3'
was changed to 'calc'. New tag '_refine_ls_weighting_details' was
created. The value of the new tag was set to
'w=1/[\s^2^(Fo^2^)+(0.0499P)^2^+28.6032P] where P=(Fo^2^+2Fc^2^)/3'.

Automatic conversion script
Id: cif_fix_values 3143 2015-03-26 13:38:13Z robertas 
;
_cod_original_cell_volume 12508.3(13)
_cod_original_sg_symbol_H-M I4(1)/a
_cod_database_code 7027959

loop_
_symmetry_equiv_pos_as_xyz
'x, y, z'
'-x+1/2, -y, z+1/2'
'-y+3/4, x+1/4, z+1/4'
'y+3/4, -x+3/4, z+3/4'
'x+1/2, y+1/2, z+1/2'
'-x+1, -y+1/2, z+1'
'-y+5/4, x+3/4, z+3/4'
'y+5/4, -x+5/4, z+5/4'
'-x, -y, -z'
'x-1/2, y, -z-1/2'
'y-3/4, -x-1/4, -z-1/4'
'-y-3/4, x-3/4, -z-3/4'
'-x+1/2, -y+1/2, -z+1/2'
'x, y+1/2, -z'
'y-1/4, -x+1/4, -z+1/4'
'-y-1/4, x-1/4, -z-1/4'

loop_
_atom_site_aniso_label
_atom_site_aniso_U_11
_atom_site_aniso_U_22
_atom_site_aniso_U_33
_atom_site_aniso_U_23
_atom_site_aniso_U_13
_atom_site_aniso_U_12
Rh 0.0546(3) 0.0499(3) 0.0843(4) -0.0024(3) 0.0025(3) 0.0066(2)
N1 0.049(3) 0.050(3) 0.079(4) 0.000(3) -0.010(3) -0.001(2)
C2 0.057(4) 0.050(4) 0.064(5) 0.007(3) -0.016(3) 0.001(3)
C3 0.056(4) 0.056(4) 0.084(6) 0.009(4) -0.013(4) -0.001(3)
C4 0.051(4) 0.073(5) 0.082(6) 0.011(4) -0.009(4) 0.003(3)
O4 0.050(3) 0.080(4) 0.136(6) 0.023(4) 0.004(3) -0.003(3)
N5 0.049(3) 0.054(3) 0.095(5) -0.001(3) -0.004(3) 0.001(3)
C6 0.045(4) 0.056(4) 0.090(6) -0.003(4) -0.003(4) 0.003(3)
O6 0.057(3) 0.047(3) 0.139(6) 0.000(3) 0.012(3) 0.002(2)
C7 0.067(5) 0.052(4) 0.081(6) 0.005(4) -0.018(4) 0.004(3)
O7 0.072(3) 0.054(3) 0.131(6) 0.022(3) -0.018(4) -0.001(3)
O8 0.073(3) 0.050(3) 0.110(5) -0.001(3) 0.002(3) 0.012(2)
C11 0.068(5) 0.082(6) 0.123(9) -0.001(6) 0.013(6) 0.017(4)
C12 0.091(7) 0.077(6) 0.114(9) 0.000(6) 0.016(6) 0.020(5)
C13 0.147(11) 0.126(10) 0.132(11) 0.012(9) 0.060(9) 0.053(9)
C14 0.181(14) 0.109(9) 0.156(14) 0.027(9) 0.079(11) 0.026(9)
C15 0.087(6) 0.064(5) 0.122(9) 0.011(6) 0.024(6) 0.003(4)
C16 0.061(5) 0.054(4) 0.153(11) -0.014(6) 0.020(6) -0.011(4)
C17 0.059(6) 0.089(7) 0.312(22) -0.029(10) -0.019(9) 0.000(5)
C18 0.067(6) 0.099(7) 0.193(14) -0.014(8) -0.021(7) 0.008(5)
N20 0.062(3) 0.058(3) 0.074(5) -0.004(3) 0.002(3) -0.008(3)
C21 0.079(5) 0.062(5) 0.113(8) 0.007(5) 0.005(5) -0.004(4)
C22 0.098(8) 0.075(6) 0.170(13) 0.009(7) 0.020(8) 0.017(5)
C23 0.148(21) 0.073(12) 0.169(26) 0.001(14) 0.036(21) 0.038(12)
C24 0.291(42) 0.101(17) 0.216(34) -0.062(20) 0.041(30) -0.072(22)
C25 0.077(5) 0.064(5) 0.080(6) -0.004(4) -0.005(4) 0.002(4)
C26 0.081(6) 0.075(5) 0.097(7) 0.004(5) -0.004(5) 0.005(4)
C27 0.076(6) 0.112(8) 0.121(9) 0.030(7) -0.012(6) 0.019(5)
C28 0.074(7) 0.161(13) 0.167(13) 0.048(10) -0.016(8) 0.011(7)
C29 0.070(5) 0.068(5) 0.076(6) 0.013(4) -0.001(4) -0.008(4)
C30 0.093(6) 0.080(6) 0.099(7) 0.002(5) 0.001(6) -0.013(5)
C31 0.100(7) 0.100(7) 0.076(7) -0.006(5) -0.008(5) -0.004(6)
C32 0.260(20) 0.099(9) 0.122(12) -0.036(8) -0.020(12) -0.033(11)
C33 0.080(5) 0.070(5) 0.084(6) -0.003(4) 0.020(5) -0.010(4)
C34 0.100(7) 0.110(8) 0.101(8) 0.002(7) 0.023(6) -0.008(6)
C35 0.118(9) 0.124(9) 0.098(8) -0.015(7) 0.038(7) 0.007(7)
C36 0.221(18) 0.131(12) 0.148(14) 0.043(10) 0.083(13) 0.043(12)

loop_
_atom_site_label
_atom_site_type_symbol
_atom_site_fract_x
_atom_site_fract_y
_atom_site_fract_z
_atom_site_U_iso_or_equiv
_atom_site_thermal_displace_type
_atom_site_occupancy
_atom_site_calc_flag
_atom_site_refinement_flags
_atom_site_disorder_group
Rh Rh 0.27874(3) 0.64669(3) 0.03418(2) 0.0629(2) Uani 1 d . .
N1 N 0.1840(3) 0.6643(3) 0.0584(2) 0.0590(15) Uani 1 d . .
C2 C 0.1525(3) 0.6080(3) 0.0698(3) 0.057(2) Uani 1 d . .
C3 C 0.0887(4) 0.6039(4) 0.0838(3) 0.065(2) Uani 1 d . .
H3A H 0.0700(4) 0.5632(4) 0.0903(3) 0.078 Uiso 1 calc R .
C4 C 0.0511(4) 0.6633(4) 0.0884(3) 0.069(2) Uani 1 d D .
O4 O -0.0076(3) 0.6664(3) 0.0994(2) 0.089(2) Uani 1 d . .
N5 N 0.0860(3) 0.7191(3) 0.0785(3) 0.066(2) Uani 1 d D .
H5A H 0.0656(18) 0.7580(4) 0.0829(32) 0.112(37) Uiso 1 d D .
C6 C 0.1504(3) 0.7232(4) 0.0635(3) 0.064(2) Uani 1 d D .
O6 O 0.1742(3) 0.7775(2) 0.0560(2) 0.081(2) Uani 1 d . .
C7 C 0.1926(4) 0.5458(4) 0.0659(3) 0.067(2) Uani 1 d . .
O7 O 0.1708(3) 0.4938(3) 0.0807(2) 0.085(2) Uani 1 d . .
O8 O 0.2494(3) 0.5517(2) 0.0473(2) 0.078(2) Uani 1 d . .
C11 C 0.3792(4) 0.6194(5) 0.0328(4) 0.091(3) Uani 1 d . .
H11A H 0.3683(4) 0.5883(5) 0.0541(4) 0.109 Uiso 1 calc R .
C12 C 0.3528(5) 0.6101(5) -0.0080(4) 0.094(3) Uani 1 d . .
H12A H 0.3259(5) 0.5736(5) -0.0125(4) 0.113 Uiso 1 calc R .
C13 C 0.3643(7) 0.6545(7) -0.0449(5) 0.135(5) Uani 1 d . .
H13A H 0.3475(7) 0.6333(7) -0.0712(5) 0.162 Uiso 1 calc R .
H13B H 0.4117(7) 0.6590(7) -0.0486(5) 0.162 Uiso 1 calc R .
C14 C 0.3358(8) 0.7215(7) -0.0428(5) 0.149(6) Uani 1 d . .
H14A H 0.3077(8) 0.7281(7) -0.0683(5) 0.179 Uiso 1 calc R .
H14B H 0.3713(8) 0.7535(7) -0.0444(5) 0.179 Uiso 1 calc R .
C15 C 0.2959(5) 0.7345(4) -0.0018(4) 0.091(3) Uani 1 d . .
H15A H 0.2503(5) 0.7374(4) -0.0049(4) 0.109 Uiso 1 calc R .
C16 C 0.3213(4) 0.7423(4) 0.0401(4) 0.089(3) Uani 1 d . .
H16A H 0.2918(4) 0.7497(4) 0.0629(4) 0.107 Uiso 1 calc R .
C17 C 0.3943(5) 0.7396(6) 0.0513(6) 0.154(7) Uani 1 d . .
H17A H 0.4177(5) 0.7700(6) 0.0323(6) 0.184 Uiso 1 calc R .
H17B H 0.4002(5) 0.7547(6) 0.0813(6) 0.184 Uiso 1 calc R .
C18 C 0.4241(5) 0.6745(6) 0.0470(5) 0.120(4) Uani 1 d . .
H18A H 0.4433(5) 0.6627(6) 0.0751(5) 0.143 Uiso 1 calc R .
H18B H 0.4599(5) 0.6776(6) 0.0260(5) 0.143 Uiso 1 calc R .
N20 N 0.8295(3) 0.5337(3) 0.0828(2) 0.065(2) Uani 1 d D .
C21 C 0.8276(4) 0.4584(4) 0.0763(4) 0.085(3) Uani 1 d D .
H21A H 0.7895(4) 0.4413(4) 0.0919(4) 0.102 Uiso 1 calc R .
H21B H 0.8208(4) 0.4496(4) 0.0453(4) 0.102 Uiso 1 calc R .
C22 C 0.8870(5) 0.4206(4) 0.0910(5) 0.115(4) Uani 1 d D .
H22A H 0.8871(5) 0.4175(4) 0.1228(5) 0.138 Uiso 0.60 calc PR 1
H22B H 0.9266(5) 0.4438(4) 0.0820(5) 0.138 Uiso 0.60 calc PR 1
H22C H 0.8977(5) 0.4361(4) 0.1199(5) 0.138 Uiso 0.40 d PR 2
H22D H 0.9233(5) 0.4313(4) 0.0720(5) 0.138 Uiso 0.40 d PR 2
C23 C 0.8868(11) 0.3511(7) 0.0710(10) 0.130(9) Uani 0.60 d PD 1
H23A H 0.8792(11) 0.3544(7) 0.0396(10) 0.156 Uiso 0.60 calc PR 1
H23B H 0.9297(11) 0.3310(7) 0.0754(10) 0.156 Uiso 0.60 calc PR 1
C24 C 0.8358(17) 0.3087(10) 0.0907(10) 0.203(16) Uani 0.60 d PD 1
H24A H 0.8373(17) 0.2659(10) 0.0773(10) 0.304 Uiso 0.60 calc PR 1
H24B H 0.7931(17) 0.3280(10) 0.0859(10) 0.304 Uiso 0.60 calc PR 1
H24C H 0.8436(17) 0.3047(10) 0.1217(10) 0.304 Uiso 0.60 calc PR 1
C23' C 0.8776(18) 0.3480(9) 0.0938(9) 0.113(13) Uiso 0.40 d PD 2
H23C H 0.8372(18) 0.3387(9) 0.1098(9) 0.135 Uiso 0.40 calc PR 2
H23D H 0.9140(18) 0.3288(9) 0.1101(9) 0.135 Uiso 0.40 calc PR 2
C24' C 0.8739(29) 0.3170(17) 0.0496(13) 0.200(24) Uiso 0.40 d PD 2
H24D H 0.8678(29) 0.2703(17) 0.0527(13) 0.300 Uiso 0.40 calc PR 2
H24E H 0.9140(29) 0.3254(17) 0.0338(13) 0.300 Uiso 0.40 calc PR 2
H24F H 0.8373(29) 0.3354(17) 0.0336(13) 0.300 Uiso 0.40 calc PR 2
C25 C 0.7660(4) 0.5611(4) 0.0645(3) 0.074(2) Uani 1 d D .
H25A H 0.7619(4) 0.5469(4) 0.0342(3) 0.088 Uiso 1 calc R .
H25B H 0.7689(4) 0.6088(4) 0.0645(3) 0.088 Uiso 1 calc R .
C26 C 0.7043(4) 0.5412(5) 0.0888(3) 0.084(3) Uani 1 d D .
H26A H 0.6995(4) 0.4936(5) 0.0876(3) 0.101 Uiso 1 calc R .
H26B H 0.7084(4) 0.5539(5) 0.1194(3) 0.101 Uiso 1 calc R .
C27 C 0.6443(4) 0.5729(6) 0.0696(4) 0.103(3) Uani 1 d D .
H27A H 0.6475(4) 0.6202(6) 0.0739(4) 0.124 Uiso 1 calc R .
H27B H 0.6439(4) 0.5647(6) 0.0382(4) 0.124 Uiso 1 calc R .
C28 C 0.5808(5) 0.5496(7) 0.0884(5) 0.134(5) Uani 1 d D .
H28A H 0.5449(5) 0.5723(7) 0.0744(5) 0.201 Uiso 1 calc R .
H28B H 0.5800(5) 0.5586(7) 0.1194(5) 0.201 Uiso 1 calc R .
H28C H 0.5764(5) 0.5030(7) 0.0836(5) 0.201 Uiso 1 calc R .
C29 C 0.8376(4) 0.5481(4) 0.1310(3) 0.071(2) Uani 1 d D .
H29A H 0.8038(4) 0.5243(4) 0.1470(3) 0.086 Uiso 1 calc R .
H29B H 0.8801(4) 0.5310(4) 0.1404(3) 0.086 Uiso 1 calc R .
C30 C 0.8338(5) 0.6197(4) 0.1433(3) 0.091(3) Uani 1 d D .
H30A H 0.7922(5) 0.6378(4) 0.1331(3) 0.109 Uiso 1 calc R .
H30B H 0.8692(5) 0.6436(4) 0.1290(3) 0.109 Uiso 1 calc R .
C31 C 0.8391(6) 0.6284(5) 0.1925(3) 0.092(3) Uani 1 d D .
H31A H 0.8026(6) 0.6059(5) 0.2066(3) 0.110 Uiso 1 calc R .
H31B H 0.8797(6) 0.6084(5) 0.2027(3) 0.110 Uiso 1 calc R .
C32 C 0.8382(9) 0.6999(6) 0.2051(4) 0.160(7) Uani 1 d D .
H32A H 0.8416(9) 0.7039(6) 0.2364(4) 0.241 Uiso 1 calc R .
H32B H 0.7976(9) 0.7196(6) 0.1953(4) 0.241 Uiso 1 calc R .
H32C H 0.8747(9) 0.7221(6) 0.1915(4) 0.241 Uiso 1 calc R .
C33 C 0.8865(4) 0.5637(4) 0.0578(3) 0.078(2) Uani 1 d D .
H33A H 0.8825(4) 0.6114(4) 0.0592(3) 0.093 Uiso 1 calc R .
H33B H 0.9271(4) 0.5519(4) 0.0728(3) 0.093 Uiso 1 calc R .
C34 C 0.8927(5) 0.5441(5) 0.0108(3) 0.104(3) Uani 1 d D .
H34A H 0.8511(5) 0.5525(5) -0.0040(3) 0.124 Uiso 1 calc R .
H34B H 0.9014(5) 0.4971(5) 0.0092(3) 0.124 Uiso 1 calc R .
C35 C 0.9472(6) 0.5810(6) -0.0127(4) 0.113(4) Uani 1 d D .
H35A H 0.9870(6) 0.5790(6) 0.0049(4) 0.136 Uiso 1 calc R .
H35B H 0.9562(6) 0.5593(6) -0.0404(4) 0.136 Uiso 1 calc R .
C36 C 0.9306(9) 0.6511(6) -0.0212(5) 0.166(7) Uani 1 d D .
H36A H 0.9667(9) 0.6720(6) -0.0361(5) 0.250 Uiso 1 calc R .
H36B H 0.9226(9) 0.6732(6) 0.0061(5) 0.250 Uiso 1 calc R .
H36C H 0.8918(9) 0.6535(6) -0.0392(5) 0.250 Uiso 1 calc R .

loop_
_atom_type_symbol
_atom_type_description
_atom_type_scat_dispersion_real
_atom_type_scat_dispersion_imag
_atom_type_scat_source
C C 0.0181 0.0091 'International Tables Vol C Tables 4.2.6.8 and 6.1.1.4'
H H 0.0000 0.0000 'International Tables Vol C Tables 4.2.6.8 and 6.1.1.4'
N N 0.0311 0.0180 'International Tables Vol C Tables 4.2.6.8 and 6.1.1.4'
O O 0.0492 0.0322 'International Tables Vol C Tables 4.2.6.8 and 6.1.1.4'
Rh Rh 0.0927 3.6045 'International Tables Vol C Tables 4.2.6.8 and 6.1.1.4'

loop_
_geom_angle_atom_site_label_1
_geom_angle_atom_site_label_2
_geom_angle_atom_site_label_3
_geom_angle
O8 Rh N1 79.9(2)
O8 Rh C12 89.7(3)
N1 Rh C12 158.3(4)
O8 Rh C11 92.1(3)
N1 Rh C11 159.9(4)
C12 Rh C11 37.8(4)
O8 Rh C15 159.3(4)
N1 Rh C15 100.9(3)
C12 Rh C15 82.2(4)
C11 Rh C15 93.0(4)
O8 Rh C16 162.6(4)
N1 Rh C16 100.8(3)
C12 Rh C16 94.7(4)
C11 Rh C16 81.3(4)
C15 Rh C16 38.0(4)
C2 N1 C6 118.0(6)
C2 N1 Rh 112.4(5)
C6 N1 Rh 129.7(5)
N1 C2 C3 125.4(7)
N1 C2 C7 115.6(6)
C3 C2 C7 119.1(7)
C2 C3 C4 118.9(7)
O4 C4 N5 121.1(7)
O4 C4 C3 125.5(8)
N5 C4 C3 113.4(7)
C4 N5 C6 127.6(6)
O6 C6 N1 124.3(7)
O6 C6 N5 119.2(6)
N1 C6 N5 116.5(6)
O7 C7 O8 124.3(7)
O7 C7 C2 119.6(8)
O8 C7 C2 116.0(7)
C7 O8 Rh 115.5(5)
C12 C11 C18 126.8(12)
C12 C11 Rh 71.0(6)
C18 C11 Rh 112.5(6)
C11 C12 C13 123.6(12)
C11 C12 Rh 71.1(6)
C13 C12 Rh 111.5(7)
C12 C13 C14 118.1(10)
C13 C14 C15 113.9(11)
C16 C15 C14 125.5(11)
C16 C15 Rh 71.5(6)
C14 C15 Rh 111.6(7)
C15 C16 C17 124.5(11)
C15 C16 Rh 70.5(5)
C17 C16 Rh 112.4(6)
C18 C17 C16 114.6(9)
C17 C18 C11 116.6(8)
C29 N20 C25 112.6(6)
C29 N20 C33 109.1(6)
C25 N20 C33 108.6(6)
C29 N20 C21 108.7(6)
C25 N20 C21 107.2(6)
C33 N20 C21 110.7(6)
C22 C21 N20 116.7(7)
C23' C22 C21 114.9(15)
C21 C22 C23 110.5(12)
C24 C23 C22 112.1(16)
C22 C23' C24' 111.8(19)
N20 C25 C26 115.3(7)
C27 C26 C25 111.6(8)
C28 C27 C26 114.7(9)
C30 C29 N20 115.2(7)
C29 C30 C31 111.0(8)
C32 C31 C30 111.4(9)
C34 C33 N20 116.0(7)
C33 C34 C35 112.5(9)
C36 C35 C34 113.0(10)

loop_
_geom_bond_atom_site_label_1
_geom_bond_atom_site_label_2
_geom_bond_distance
Rh O8 2.054(5)
Rh N1 2.089(6)
Rh C12 2.110(10)
Rh C11 2.111(9)
Rh C15 2.118(9)
Rh C16 2.130(8)
N1 C2 1.352(9)
N1 C6 1.384(9)
C2 C3 1.364(10)
C2 C7 1.505(10)
C3 C4 1.433(11)
C4 O4 1.237(9)
C4 N5 1.368(10)
N5 C6 1.386(9)
C6 O6 1.222(9)
C7 O7 1.228(9)
C7 O8 1.289(10)
C11 C12 1.368(15)
C11 C18 1.505(14)
C12 C13 1.46(2)
C13 C14 1.48(2)
C14 C15 1.51(2)
C15 C16 1.383(15)
C16 C17 1.519(13)
C17 C18 1.457(15)
N20 C29 1.503(10)
N20 C25 1.507(10)
N20 C33 1.512(9)
N20 C21 1.540(10)
C21 C22 1.496(11)
C22 C23' 1.49(2)
C22 C23 1.53(2)
C23 C24 1.47(2)
C23' C24' 1.49(2)
C25 C26 1.508(10)
C26 C27 1.496(10)
C27 C28 1.487(12)
C29 C30 1.501(10)
C30 C31 1.510(11)
C31 C32 1.500(12)
C33 C34 1.490(11)
C34 C35 1.514(12)
C35 C36 1.484(13)
